data_2217294
loop_
_publ_author_name
'Yu-Ting Chen'
'Da-Cheng Li'
'Da-Qi Wang'
'Yue-Hua Zhu'

_publ_section_title
;
 <i>N</i>,<i>N</i>'-Disalicyloylhydrazine
;
_journal_coeditor_code SI2060
_journal_issue 1
_journal_name_full 'Acta Crystallographica Section E'
_journal_page_first o120
_journal_page_last o120
_journal_paper_doi 10.1107/S160053680706312X
_journal_volume 64
_journal_year 2008
_chemical_formula_iupac 'C14 H12 N2 O4'
_chemical_formula_moiety 'C14 H12 N2 O4'
_chemical_formula_sum 'C14 H12 N2 O4'
_chemical_formula_weight 272.26
_chemical_name_systematic
;
N,N'-Disalicyloylhydrazine
;
_space_group_IT_number 14
_symmetry_cell_setting monoclinic
_symmetry_space_group_name_Hall '-P 2yn'
_symmetry_space_group_name_H-M 'P 1 21/n 1'
_atom_sites_solution_hydrogens geom
_atom_sites_solution_primary direct
_atom_sites_solution_secondary difmap
_audit_creation_method SHELXL-97
_cell_angle_alpha 90.00
_cell_angle_beta 105.463(2)
_cell_angle_gamma 90.00
_cell_formula_units_Z 2
_cell_length_a 8.3816(18)
_cell_length_b 6.2909(15)
_cell_length_c 12.376(2)
_cell_measurement_reflns_used 678
_cell_measurement_temperature 298(2)
_cell_measurement_theta_max 25.525
_cell_measurement_theta_min 2.642
_cell_volume 628.9(2)
_computing_cell_refinement 'SMART (Siemens, 1996)'
_computing_data_collection 'SMART (Siemens, 1996)'
_computing_data_reduction 'SAINT (Siemens, 1996)'
_computing_molecular_graphics 'SHELXTL (Sheldrick, 1997b)'
_computing_publication_material 'SHELXTL (Sheldrick, 1997b)'
_computing_structure_refinement 'SHELXL97 (Sheldrick, 1997a)'
_computing_structure_solution 'SHELXS97 (Sheldrick, 1997a)'
_diffrn_ambient_temperature 298(2)
_diffrn_measured_fraction_theta_full 0.995
_diffrn_measured_fraction_theta_max 0.995
_diffrn_measurement_device_type 'Bruker SMART 1000 CCD area-detector'
_diffrn_measurement_method '\f and \w scans'
_diffrn_radiation_monochromator graphite
_diffrn_radiation_source 'fine-focus sealed tube'
_diffrn_radiation_type MoK\a
_diffrn_radiation_wavelength 0.71073
_diffrn_reflns_av_R_equivalents 0.0423
_diffrn_reflns_av_sigmaI/netI 0.0468
_diffrn_reflns_limit_h_max 9
_diffrn_reflns_limit_h_min -9
_diffrn_reflns_limit_k_max 7
_diffrn_reflns_limit_k_min -7
_diffrn_reflns_limit_l_max 14
_diffrn_reflns_limit_l_min -6
_diffrn_reflns_number 3082
_diffrn_reflns_theta_full 25.01
_diffrn_reflns_theta_max 25.01
_diffrn_reflns_theta_min 2.64
_exptl_absorpt_coefficient_mu 0.107
_exptl_absorpt_correction_T_max 0.9851
_exptl_absorpt_correction_T_min 0.9809
_exptl_absorpt_correction_type multi-scan
_exptl_absorpt_process_details '(SADABS; Sheldrick, 1996)'
_exptl_crystal_colour colorless
_exptl_crystal_density_diffrn 1.438
_exptl_crystal_density_method 'not measured'
_exptl_crystal_description block
_exptl_crystal_F_000 284
_exptl_crystal_size_max 0.18
_exptl_crystal_size_mid 0.15
_exptl_crystal_size_min 0.14
_refine_diff_density_max 0.300
_refine_diff_density_min -0.190
_refine_ls_extinction_method none
_refine_ls_goodness_of_fit_ref 1.028
_refine_ls_hydrogen_treatment constr
_refine_ls_matrix_type full
_refine_ls_number_parameters 92
_refine_ls_number_reflns 1102
_refine_ls_number_restraints 0
_refine_ls_restrained_S_all 1.028
_refine_ls_R_factor_all 0.0946
_refine_ls_R_factor_gt 0.0473
_refine_ls_shift/su_max 0.000
_refine_ls_shift/su_mean 0.000
_refine_ls_structure_factor_coef Fsqd
_refine_ls_weighting_details 'calc w=1/[\s^2^(Fo^2^)+(0.0827P)^2^+0.0895P] where P=(Fo^2^+2Fc^2^)/3'
_refine_ls_weighting_scheme calc
_refine_ls_wR_factor_gt 0.1266
_refine_ls_wR_factor_ref 0.1628
_reflns_number_gt 618
_reflns_number_total 1102
_reflns_threshold_expression I>2\s(I)
_cod_data_source_file si2060.cif
_cod_data_source_block I
_cod_depositor_comments
;
The following automatic conversions were performed:
'_symmetry_cell_setting' value 'Monoclinic' changed to 'monoclinic'
according to '/home/saulius/struct/CIF-dictionaries/cif_core.dic'
dictionary named 'cif_core.dic' version 2.4.1 from 2010-06-29.

Automatic conversion script
Id: cif_fix_enum 1527 2010-12-29 10:47:43Z saulius 

The following automatic conversions were performed:

'_symmetry_cell_setting' value 'Monoclinic' changed to 'monoclinic'
according to /home/saulius/struct/CIF-dictionaries/cif_core.dic
dictionary named 'cif_core.dic' version 2.4.1 from 2010-06-29.

Automatic conversion script
Id: cif_fix_values 1715 2011-07-08 13:25:40Z adriana 
;
_cod_original_sg_symbol_H-M 'P 21/n'
_cod_database_code 2217294
_cod_database_fobs_code 2217294

loop_
_symmetry_equiv_pos_as_xyz
'x, y, z'
'-x+1/2, y+1/2, -z+1/2'
'-x, -y, -z'
'x-1/2, -y-1/2, z-1/2'

loop_
_atom_site_type_symbol
_atom_site_label
_atom_site_fract_x
_atom_site_fract_y
_atom_site_fract_z
_atom_site_U_iso_or_equiv
_atom_site_adp_type
_atom_site_calc_flag
_atom_site_refinement_flags
_atom_site_occupancy
N N1 0.9962(3) 0.5894(4) 0.53095(19) 0.0462(7) Uani d . 1
H H1 1.0781 0.6229 0.5867 0.055 Uiso calc R 1
O O1 0.7444(2) 0.6612(3) 0.42420(17) 0.0576(7) Uani d . 1
O O2 1.1131(3) 0.8180(4) 0.70745(18) 0.0696(8) Uani d . 1
H H2 1.1607 0.8443 0.7730 0.104 Uiso calc R 1
C C1 0.8612(4) 0.7109(5) 0.5042(2) 0.0419(8) Uani d . 1
C C2 0.8605(3) 0.9011(4) 0.5739(2) 0.0372(7) Uani d . 1
C C3 0.9807(3) 0.9503(5) 0.6721(2) 0.0419(7) Uani d . 1
C C4 0.9670(4) 1.1325(5) 0.7318(3) 0.0502(9) Uani d . 1
H H4 1.0485 1.1646 0.7971 0.060 Uiso calc R 1
C C5 0.8344(4) 1.2655(6) 0.6953(3) 0.0550(9) Uani d . 1
H H5 0.8257 1.3872 0.7360 0.066 Uiso calc R 1
C C6 0.7137(4) 1.2198(5) 0.5984(3) 0.0550(9) Uani d . 1
H H6 0.6238 1.3105 0.5737 0.066 Uiso calc R 1
C C7 0.7265(3) 1.0410(5) 0.5388(3) 0.0475(8) Uani d . 1
H H7 0.6446 1.0114 0.4734 0.057 Uiso calc R 1

loop_
_atom_site_aniso_label
_atom_site_aniso_U_11
_atom_site_aniso_U_22
_atom_site_aniso_U_33
_atom_site_aniso_U_12
_atom_site_aniso_U_13
_atom_site_aniso_U_23
N1 0.0449(14) 0.0496(16) 0.0396(15) -0.0013(12) 0.0033(12) -0.0122(11)
O1 0.0524(13) 0.0698(16) 0.0397(12) -0.0048(11) -0.0066(10) -0.0061(11)
O2 0.0648(16) 0.0800(17) 0.0481(14) 0.0250(13) -0.0125(11) -0.0230(13)
C1 0.0430(18) 0.0471(18) 0.0336(15) -0.0016(14) 0.0067(14) 0.0045(14)
C2 0.0375(16) 0.0409(17) 0.0357(16) -0.0006(13) 0.0141(13) 0.0018(13)
C3 0.0370(15) 0.0487(17) 0.0384(16) 0.0066(14) 0.0073(13) -0.0016(15)
C4 0.0476(19) 0.056(2) 0.0465(18) -0.0038(16) 0.0127(15) -0.0124(16)
C5 0.063(2) 0.0485(19) 0.061(2) -0.0016(17) 0.0303(19) -0.0077(17)
C6 0.054(2) 0.050(2) 0.065(2) 0.0137(16) 0.0226(18) 0.0076(18)
C7 0.0389(16) 0.055(2) 0.0465(18) 0.0052(15) 0.0079(14) 0.0074(16)

loop_
_atom_type_symbol
_atom_type_description
_atom_type_scat_dispersion_real
_atom_type_scat_dispersion_imag
_atom_type_scat_source
C C 0.0033 0.0016 'International Tables Vol C Tables 4.2.6.8 and 6.1.1.4'
H H 0.0000 0.0000 'International Tables Vol C Tables 4.2.6.8 and 6.1.1.4'
N N 0.0061 0.0033 'International Tables Vol C Tables 4.2.6.8 and 6.1.1.4'
O O 0.0106 0.0060 'International Tables Vol C Tables 4.2.6.8 and 6.1.1.4'

loop_
_geom_angle_atom_site_label_1
_geom_angle_atom_site_label_2
_geom_angle_atom_site_label_3
_geom_angle_site_symmetry_1
_geom_angle_site_symmetry_3
_geom_angle
_geom_angle_publ_flag
C1 N1 N1 . 3_766 119.7(3) yes
C1 N1 H1 . . 120.2 ?
N1 N1 H1 3_766 . 120.2 ?
C3 O2 H2 . . 109.5 ?
O1 C1 N1 . . 119.6(3) yes
O1 C1 C2 . . 123.3(3) yes
N1 C1 C2 . . 117.1(2) yes
C3 C2 C7 . . 117.7(3) ?
C3 C2 C1 . . 125.2(2) ?
C7 C2 C1 . . 117.1(2) ?
O2 C3 C4 . . 120.7(3) ?
O2 C3 C2 . . 118.8(3) ?
C4 C3 C2 . . 120.5(3) ?
C5 C4 C3 . . 120.4(3) ?
C5 C4 H4 . . 119.8 ?
C3 C4 H4 . . 119.8 ?
C4 C5 C6 . . 120.2(3) ?
C4 C5 H5 . . 119.9 ?
C6 C5 H5 . . 119.9 ?
C7 C6 C5 . . 119.8(3) ?
C7 C6 H6 . . 120.1 ?
C5 C6 H6 . . 120.1 ?
C6 C7 C2 . . 121.4(3) ?
C6 C7 H7 . . 119.3 ?
C2 C7 H7 . . 119.3 ?

loop_
_geom_bond_atom_site_label_1
_geom_bond_atom_site_label_2
_geom_bond_site_symmetry_2
_geom_bond_distance
_geom_bond_publ_flag
N1 C1 . 1.331(3) yes
N1 N1 3_766 1.372(4) yes
N1 H1 . 0.8600 ?
O1 C1 . 1.233(3) yes
O2 C3 . 1.363(3) yes
O2 H2 . 0.8200 ?
C1 C2 . 1.476(4) ?
C2 C3 . 1.391(4) ?
C2 C7 . 1.402(4) ?
C3 C4 . 1.384(4) ?
C4 C5 . 1.368(4) ?
C4 H4 . 0.9300 ?
C5 C6 . 1.377(5) ?
C5 H5 . 0.9300 ?
C6 C7 . 1.365(4) ?
C6 H6 . 0.9300 ?
C7 H7 . 0.9300 ?

loop_
_geom_hbond_atom_site_label_D
_geom_hbond_atom_site_label_H
_geom_hbond_atom_site_label_A
_geom_hbond_site_symmetry_A
_geom_hbond_distance_DH
_geom_hbond_distance_HA
_geom_hbond_distance_DA
_geom_hbond_angle_DHA
O2 H2 O1 4_676 0.82 1.81 2.617(3) 165.6
N1 H1 O2 . 0.86 1.89 2.580(3) 135.6

loop_
_geom_torsion_atom_site_label_1
_geom_torsion_atom_site_label_2
_geom_torsion_atom_site_label_3
_geom_torsion_atom_site_label_4
_geom_torsion_site_symmetry_1
_geom_torsion
N1 N1 C1 O1 3_766 0.1(5)
N1 N1 C1 C2 3_766 -180.0(3)
O1 C1 C2 C3 . 172.2(3)
N1 C1 C2 C3 . -7.7(4)
O1 C1 C2 C7 . -6.7(4)
N1 C1 C2 C7 . 173.3(3)
C7 C2 C3 O2 . -179.3(3)
C1 C2 C3 O2 . 1.7(4)
C7 C2 C3 C4 . -0.4(4)
C1 C2 C3 C4 . -179.4(3)
O2 C3 C4 C5 . 179.4(3)
C2 C3 C4 C5 . 0.5(4)
C3 C4 C5 C6 . -0.4(5)
C4 C5 C6 C7 . 0.1(5)
C5 C6 C7 C2 . 0.1(5)
C3 C2 C7 C6 . 0.1(4)
C1 C2 C7 C6 . 179.1(3)
